data_1571547
loop_
_publ_author_name
'Debsharma, Tapas'
'Purwanto, Nathan S.'
'Fenimore, Logan M.'
'Mitchell, Sarah'
'Kennedy, Jayme'
'Torkelson, John M.'

_publ_section_title
;
 BiTEMPS methacrylate dynamic covalent cross-linker providing rapid
 reprocessability and extrudability of covalent adaptable networks:
 high-yield synthesis with strong selectivity for disulfide linkages
;
_journal_issue 21
_journal_name_full 'Polymer Chemistry'
_journal_page_first 2167
_journal_page_last 2176
_journal_paper_doi 10.1039/D4PY00160E
_journal_volume 15
_journal_year 2024
_chemical_formula_moiety 'C26 H44 N2 O4 S2'
_chemical_formula_sum 'C26 H44 N2 O4 S2'
_chemical_formula_weight 512.75
_space_group_crystal_system monoclinic
_space_group_IT_number 14
_space_group_name_Hall '-P 2ybc'
_space_group_name_H-M_alt 'P 1 21/c 1'
_atom_sites_solution_hydrogens geom
_atom_sites_solution_primary dual
_audit_creation_date 2023-10-20
_audit_creation_method
;
Olex2 1.5
(compiled 2023.08.24 svn.re1ec1418 for OlexSys, GUI svn.r6817)
;
_audit_update_record
;
2024-02-08 deposited with the CCDC.	2024-04-25 downloaded from the CCDC.
;
_cell_angle_alpha 90
_cell_angle_beta 90.9430(10)
_cell_angle_gamma 90
_cell_formula_units_Z 8
_cell_length_a 12.9420(2)
_cell_length_b 31.1363(6)
_cell_length_c 14.2239(2)
_cell_measurement_reflns_used 31686
_cell_measurement_temperature 100.00(11)
_cell_measurement_theta_max 74.4200
_cell_measurement_theta_min 2.8190
_cell_volume 5730.97(16)
_computing_cell_refinement 'CrysAlisPro 1.171.43.92a (Rigaku OD, 2023)'
_computing_data_collection 'CrysAlisPro system (CCD 43.92a 64-bit (release 05-10-2023))'
_computing_data_reduction 'CrysAlisPro 1.171.43.92a (Rigaku OD, 2023)'
_computing_molecular_graphics 'Olex2 1.5 (Dolomanov et al., 2009)'
_computing_publication_material 'Olex2 1.5 (Dolomanov et al., 2009)'
_computing_structure_refinement 'XL  (Sheldrick, 2008)'
_computing_structure_solution 'SHELXT 2018/2 (Sheldrick, 2018)'
_diffrn_ambient_environment N~2~
_diffrn_ambient_temperature 100.00(11)
_diffrn_detector 'Hybrid Pixel Array Detector'
_diffrn_detector_area_resol_mean 10.0000
_diffrn_detector_type HyPix
_diffrn_measured_fraction_theta_full 0.991
_diffrn_measured_fraction_theta_max 0.958
_diffrn_measurement_details
;
List of Runs (angles in degrees, time in seconds):

  # Type    Start    End  Width  t~exp~   \w     \q     \k     \f   Frames
#--------------------------------------------------------------------------
  1  \w   -112.00 -28.00   0.50    2.25    --  -49.09 155.00 129.00  168
  2  \w    -88.00  -9.00   0.50    2.25    --  -49.09 119.00 -27.00  158
  3  \w   -120.00 -53.00   0.50    2.25    --  -49.09-155.00  91.00  134
  4  \w    -88.00  -9.00   0.50    2.25    --  -49.09 119.00 -27.00  158
  5  \w     15.00  89.00   0.50    2.25    --   49.09-119.00-112.00  148
  6  \w     59.00 121.00   0.50    2.25    --   49.09 155.00 129.00  124
  7  \w     34.00 114.00   0.50    2.25    --   49.09-155.00  91.00  160
  8  \w     34.00 132.00   0.50    8.99    --  101.75-155.00  91.00  196
  9  \w     59.00 162.00   0.50    8.99    --  101.75 155.00 129.00  206
 10  \w     44.00 104.00   0.50    8.99    --  101.75-119.00-112.00  120
 11  \w    102.00 127.00   0.50    8.99    --  101.75 119.00 -27.00   50
 12  \w   -146.00 -78.00   0.50    8.99    -- -103.00-119.00-112.00  136
 13  \w   -109.00 -65.00   0.50    8.99    -- -103.00 119.00 -27.00   88
 14  \w   -132.00 -32.00   0.50    8.99    -- -103.00 155.00 129.00  200
 15  \w    -30.00  23.00   0.50    2.25    --  -49.09  19.00-180.00  106
 16  \w    -30.00  21.00   0.50    2.25    --  -49.09  19.00 -90.00  102
 17  \w    -27.00  23.00   0.50    2.25    --  -49.09  19.00 -30.00  100
 18  \w   -116.00 -84.00   0.50    2.25    --  -49.09-125.00 -60.00   64
 19  \w    -38.00  23.00   0.50    2.25    --  -49.09  37.00-150.00  122
 20  \w    -29.00  24.00   0.50    2.25    --  -49.09  19.00  60.00  106
 21  \w    -21.00  37.00   0.50    2.25    --   49.09 -19.00-150.00  116
 22  \w     33.00  58.00   0.50    2.25    --   49.09-125.00 120.00   50
 23  \w     31.00  57.00   0.50    8.99    --  101.75 -45.00  90.00   52
 24  \w     31.00  56.00   0.50    8.99    --  101.75 -45.00  30.00   50
 25  \w     30.00  57.00   0.50    8.99    --  101.75 -45.00  60.00   54
 26  \w     95.00 133.00   0.50    8.99    --  101.75  15.00 -90.00   76
 27  \w    149.00 174.00   0.50    8.99    --  101.75  15.00 -90.00   50
 28  \w     30.00  74.00   0.50    8.99    --  101.75 -94.00 -60.00   88
 29  \w     94.00 121.00   0.50    8.99    --  101.75  15.00  90.00   54
 30  \w     30.00  56.00   0.50    8.99    --  101.75 -45.00 -60.00   52
 31  \w     31.00  73.00   0.50    8.99    --  101.75 -61.00  30.00   84
 32  \w     74.00 106.00   0.50    8.99    --  101.75 -94.00  30.00   64
 33  \w    137.00 174.00   0.50    8.99    --  101.75  15.00  90.00   74
 34  \w     34.00  72.00   0.50    8.99    --  101.75-125.00  30.00   76
 35  \w     72.00 101.00   0.50    8.99    --  101.75 -94.00 -90.00   58
 36  \w     36.00  68.00   0.50    8.99    --  101.75 -94.00 -90.00   64
 37  \w    102.00 130.00   0.50    8.99    --  101.75-155.00  91.00   56
 38  \w     94.00 171.00   0.50    8.99    --  101.75 125.00   0.00  154
 39  \w     33.00  95.00   0.50    8.99    --  101.75-125.00  90.00  124
 40  \w     34.00  73.00   0.50    8.99    --  101.75 -61.00 120.00   78
;
_diffrn_measurement_device 'four-circle diffractometer'
_diffrn_measurement_device_type 'XtaLAB Synergy R, DW system, HyPix'
_diffrn_measurement_method '\w scans'
_diffrn_orient_matrix_type 'CrysAlisPro convention (1999,Acta A55,543-557)'
_diffrn_orient_matrix_UB_11 -0.1103294000
_diffrn_orient_matrix_UB_12 0.0167945000
_diffrn_orient_matrix_UB_13 -0.0190112000
_diffrn_orient_matrix_UB_21 -0.0370245000
_diffrn_orient_matrix_UB_22 -0.0462150000
_diffrn_orient_matrix_UB_23 -0.0198472000
_diffrn_orient_matrix_UB_31 -0.0250121000
_diffrn_orient_matrix_UB_32 -0.0056525000
_diffrn_orient_matrix_UB_33 0.1047548000
_diffrn_radiation_monochromator mirror
_diffrn_radiation_probe x-ray
_diffrn_radiation_type 'Cu K\a'
_diffrn_radiation_wavelength 1.54184
_diffrn_reflns_av_R_equivalents 0.0802
_diffrn_reflns_av_unetI/netI 0.0373
_diffrn_reflns_Laue_measured_fraction_full 0.991
_diffrn_reflns_Laue_measured_fraction_max 0.958
_diffrn_reflns_limit_h_max 16
_diffrn_reflns_limit_h_min -16
_diffrn_reflns_limit_k_max 38
_diffrn_reflns_limit_k_min -38
_diffrn_reflns_limit_l_max 17
_diffrn_reflns_limit_l_min -13
_diffrn_reflns_number 82193
_diffrn_reflns_point_group_measured_fraction_full 0.991
_diffrn_reflns_point_group_measured_fraction_max 0.958
_diffrn_reflns_theta_full 67.684
_diffrn_reflns_theta_max 76.046
_diffrn_reflns_theta_min 2.838
_diffrn_source 'Rotating-anode X-ray tube'
_diffrn_source_type 'Rigaku (Cu) X-ray Source'
_exptl_absorpt_coefficient_mu 1.936
_exptl_absorpt_correction_T_max 1.000
_exptl_absorpt_correction_T_min 0.726
_exptl_absorpt_correction_type gaussian
_exptl_absorpt_process_details
;
CrysAlisPro 1.171.43.92a (Rigaku Oxford Diffraction, 2023)
Numerical absorption correction based on gaussian integration over
a multifaceted crystal model
Empirical absorption correction using spherical harmonics,
implemented in SCALE3 ABSPACK scaling algorithm.
;
_exptl_crystal_colour colourless
_exptl_crystal_colour_primary colourless
_exptl_crystal_density_diffrn 1.189
_exptl_crystal_description needle
_exptl_crystal_F_000 2224
_exptl_crystal_recrystallization_method 'The material was recrystallised from --- by as supplied'
_exptl_crystal_size_max 0.192
_exptl_crystal_size_mid 0.02
_exptl_crystal_size_min 0.008
_refine_diff_density_max 0.653
_refine_diff_density_min -0.549
_refine_diff_density_rms 0.065
_refine_ls_extinction_method none
_refine_ls_goodness_of_fit_ref 1.081
_refine_ls_hydrogen_treatment constr
_refine_ls_matrix_type full
_refine_ls_number_parameters 633
_refine_ls_number_reflns 11460
_refine_ls_number_restraints 0
_refine_ls_restrained_S_all 1.081
_refine_ls_R_factor_all 0.0854
_refine_ls_R_factor_gt 0.0681
_refine_ls_shift/su_max 0.000
_refine_ls_shift/su_mean 0.000
_refine_ls_structure_factor_coef Fsqd
_refine_ls_weighting_details 'w=1/[\s^2^(Fo^2^)+(0.0324P)^2^+14.7953P] where P=(Fo^2^+2Fc^2^)/3'
_refine_ls_weighting_scheme calc
_refine_ls_wR_factor_gt 0.1527
_refine_ls_wR_factor_ref 0.1599
_reflns_Friedel_coverage 0.000
_reflns_number_gt 8956
_reflns_number_total 11460
_reflns_threshold_expression 'I > 2\s(I)'
_cod_data_source_file d4py00160e2.cif
_cod_data_source_block cx3242
_cod_depositor_comments 'Adding full bibliography for 1571547--1571550.cif.'
_cod_database_code 1571547
_shelx_shelxl_version_number 2019/1
_chemical_oxdiff_formula C26H44N2O4S2
_shelx_space_group_comment
;
The symmetry employed for this shelxl refinement is uniquely defined
by the following loop, which should always be used as a source of
symmetry information in preference to the above space-group names.
They are only intended as comments.
;
_shelx_estimated_absorpt_t_max 0.985
_shelx_estimated_absorpt_t_min 0.708
_olex2_refinement_description
;
1. Fixed Uiso
 At 1.2 times of:
  All C(H) groups, All C(H,H) groups
 At 1.5 times of:
  All C(H,H,H) groups
2.a Ternary CH refined with riding coordinates:
 C5(H5), C16(H16), C5A(H5A), C16A(H16A)
2.b Secondary CH2 refined with riding coordinates:
 C6(H6A,H6B), C9(H9A,H9B), C15(H15A,H15B), C17(H17A,H17B), C6A(H6AA,H6AB),
 C9A(H9AA,H9AB), C15A(H15C,H15D), C17A(H17C,H17D)
2.c X=CH2 refined with riding coordinates:
 C3(H3A,H3B), C26(H26A,H26B), C1A(H1AA,H1AB), C26A(H26C,H26D)
2.d Idealised Me refined as rotating group:
 C1(H1A,H1B,H1C), C10(H10A,H10B,H10C), C11(H11A,H11B,H11C), C12(H12A,H12B,
 H12C), C13(H13A,H13B,H13C), C19(H19A,H19B,H19C), C20(H20A,H20B,H20C), C21(H21A,
 H21B,H21C), C22(H22A,H22B,H22C), C25(H25A,H25B,H25C), C3A(H3AA,H3AB,H3AC),
 C10A(H10D,H10E,H10F), C11A(H11D,H11E,H11F), C12A(H12D,H12E,H12F), C13A(H13D,
 H13E,H13F), C19A(H19D,H19E,H19F), C20A(H20D,H20E,H20F), C21A(H21D,H21E,H21F),
 C22A(H22D,H22E,H22F), C25A(H25D,H25E,H25F)
;
_olex2_date_sample_data_collection 2023-10-19
_olex2_date_sample_submission 2023-10-18
_olex2_diffrn_ambient_temperature_device 'Oxford Cryosystems'
_olex2_exptl_crystal_mounting_method 'The crystal was mounted on a MITIGEN holder in paratone oil'
_olex2_submission_original_sample_id cx3242
_olex2_submission_special_instructions 'No special instructions were received'
_oxdiff_exptl_absorpt_empirical_details
;
Empirical correction (ABSPACK) includes:
- Absorption correction using spherical harmonics
- Frame scaling
;
_oxdiff_exptl_absorpt_empirical_full_max 1.763
_oxdiff_exptl_absorpt_empirical_full_min 0.651

loop_
_space_group_symop_operation_xyz
'x, y, z'
'-x, y+1/2, -z+1/2'
'-x, -y, -z'
'x, -y-1/2, z-1/2'

loop_
_atom_site_label
_atom_site_type_symbol
_atom_site_fract_x
_atom_site_fract_y
_atom_site_fract_z
_atom_site_U_iso_or_equiv
_atom_site_adp_type
_atom_site_occupancy
_atom_site_site_symmetry_order
_atom_site_calc_flag
_atom_site_refinement_flags_posn
_atom_site_refinement_flags_adp
_atom_site_refinement_flags_occupancy
_atom_site_disorder_assembly
_atom_site_disorder_group
S1 S 0.13850(6) 0.27207(3) 0.90888(6) 0.03114(19) Uani 1 1 d . . . . .
S2 S 0.23471(6) 0.32414(3) 0.93093(6) 0.0335(2) Uani 1 1 d . . . . .
O1 O 0.3564(2) 0.13335(9) 0.7158(2) 0.0477(7) Uani 1 1 d . . . . .
O2 O 0.2471(3) 0.08793(14) 0.6486(3) 0.0826(12) Uani 1 1 d . . . . .
O3 O 0.24380(18) 0.42923(8) 0.58688(17) 0.0364(6) Uani 1 1 d . . . . .
O4 O 0.4006(2) 0.46047(9) 0.58234(19) 0.0439(6) Uani 1 1 d . . . . .
N1 N 0.2038(2) 0.23355(9) 0.85047(18) 0.0298(6) Uani 1 1 d . . . . .
N2 N 0.2375(2) 0.35368(10) 0.8307(2) 0.0313(6) Uani 1 1 d . . . . .
C1 C 0.4116(5) 0.04056(19) 0.5721(4) 0.0795(17) Uani 1 1 d . . . . .
H1A H 0.478783 0.030426 0.550288 0.119 Uiso 1 1 calc R U . . .
H1B H 0.371152 0.051703 0.518653 0.119 Uiso 1 1 calc R U . . .
H1C H 0.374385 0.016682 0.601000 0.119 Uiso 1 1 calc R U . . .
C2 C 0.4270(3) 0.07390(14) 0.6398(3) 0.0507(11) Uani 1 1 d . . . . .
C3 C 0.5194(4) 0.0825(2) 0.6822(5) 0.111(3) Uani 1 1 d . . . . .
H3A H 0.578504 0.065955 0.667361 0.133 Uiso 1 1 calc R U . . .
H3B H 0.524886 0.105176 0.726823 0.133 Uiso 1 1 calc R U . . .
C4 C 0.3341(3) 0.09788(15) 0.6685(3) 0.0477(10) Uani 1 1 d . . . . .
C5 C 0.2743(3) 0.15610(13) 0.7637(3) 0.0372(8) Uani 1 1 d . . . . .
H5 H 0.216659 0.135987 0.778876 0.045 Uiso 1 1 calc R U . . .
C6 C 0.2345(3) 0.19313(13) 0.7052(2) 0.0372(8) Uani 1 1 d . . . . .
H6A H 0.202074 0.181816 0.646747 0.045 Uiso 1 1 calc R U . . .
H6B H 0.293398 0.211519 0.687228 0.045 Uiso 1 1 calc R U . . .
C7 C 0.1551(3) 0.22055(12) 0.7578(2) 0.0318(7) Uani 1 1 d . . . . .
C8 C 0.2536(2) 0.20019(12) 0.9125(2) 0.0310(7) Uani 1 1 d . . . . .
C9 C 0.3249(3) 0.17274(13) 0.8528(3) 0.0369(8) Uani 1 1 d . . . . .
H9A H 0.386060 0.190025 0.835999 0.044 Uiso 1 1 calc R U . . .
H9B H 0.349391 0.148013 0.890778 0.044 Uiso 1 1 calc R U . . .
C10 C 0.0526(3) 0.19622(13) 0.7678(3) 0.0384(8) Uani 1 1 d . . . . .
H10A H 0.066238 0.167550 0.793567 0.058 Uiso 1 1 calc R U . . .
H10B H 0.018695 0.193540 0.705958 0.058 Uiso 1 1 calc R U . . .
H10C H 0.007457 0.212054 0.810248 0.058 Uiso 1 1 calc R U . . .
C11 C 0.1329(3) 0.26096(13) 0.6996(2) 0.0404(9) Uani 1 1 d . . . . .
H11A H 0.075626 0.276844 0.727425 0.061 Uiso 1 1 calc R U . . .
H11B H 0.114274 0.252746 0.635055 0.061 Uiso 1 1 calc R U . . .
H11C H 0.194693 0.279155 0.699218 0.061 Uiso 1 1 calc R U . . .
C12 C 0.1752(3) 0.17229(13) 0.9646(2) 0.0362(8) Uani 1 1 d . . . . .
H12A H 0.127207 0.190821 0.998459 0.054 Uiso 1 1 calc R U . . .
H12B H 0.211853 0.153616 1.009503 0.054 Uiso 1 1 calc R U . . .
H12C H 0.136540 0.154631 0.919161 0.054 Uiso 1 1 calc R U . . .
C13 C 0.3231(3) 0.22251(13) 0.9863(2) 0.0373(8) Uani 1 1 d . . . . .
H13A H 0.362799 0.200861 1.021473 0.056 Uiso 1 1 calc R U . . .
H13B H 0.280167 0.238857 1.029678 0.056 Uiso 1 1 calc R U . . .
H13C H 0.370712 0.242063 0.954719 0.056 Uiso 1 1 calc R U . . .
C14 C 0.1606(3) 0.38972(12) 0.8243(2) 0.0324(8) Uani 1 1 d . . . . .
C15 C 0.1571(3) 0.40582(12) 0.7223(2) 0.0329(8) Uani 1 1 d . . . . .
H15A H 0.125058 0.383432 0.681853 0.040 Uiso 1 1 calc R U . . .
H15B H 0.112701 0.431688 0.718528 0.040 Uiso 1 1 calc R U . . .
C16 C 0.2621(3) 0.41666(12) 0.6850(2) 0.0336(8) Uani 1 1 d . . . . .
H16 H 0.293809 0.440898 0.721456 0.040 Uiso 1 1 calc R U . . .
C17 C 0.3305(3) 0.37729(12) 0.6902(2) 0.0332(8) Uani 1 1 d . . . . .
H17A H 0.399557 0.384759 0.666058 0.040 Uiso 1 1 calc R U . . .
H17B H 0.300781 0.354769 0.648693 0.040 Uiso 1 1 calc R U . . .
C18 C 0.3432(2) 0.35903(12) 0.7902(2) 0.0332(8) Uani 1 1 d . . . . .
C19 C 0.0531(3) 0.37217(13) 0.8456(3) 0.0404(9) Uani 1 1 d . . . . .
H19A H 0.039195 0.346853 0.806490 0.061 Uiso 1 1 calc R U . . .
H19B H 0.001077 0.394284 0.831911 0.061 Uiso 1 1 calc R U . . .
H19C H 0.050050 0.364143 0.912144 0.061 Uiso 1 1 calc R U . . .
C20 C 0.1827(3) 0.42681(13) 0.8927(3) 0.0429(9) Uani 1 1 d . . . . .
H20A H 0.193802 0.415340 0.956228 0.064 Uiso 1 1 calc R U . . .
H20B H 0.123767 0.446564 0.892510 0.064 Uiso 1 1 calc R U . . .
H20C H 0.244759 0.442226 0.873053 0.064 Uiso 1 1 calc R U . . .
C21 C 0.4145(3) 0.38823(14) 0.8499(3) 0.0419(9) Uani 1 1 d . . . . .
H21A H 0.389872 0.417945 0.845726 0.063 Uiso 1 1 calc R U . . .
H21B H 0.485080 0.386558 0.826280 0.063 Uiso 1 1 calc R U . . .
H21C H 0.413785 0.378752 0.915543 0.063 Uiso 1 1 calc R U . . .
C22 C 0.3953(3) 0.31536(13) 0.7824(3) 0.0398(9) Uani 1 1 d . . . . .
H22A H 0.417419 0.305621 0.845043 0.060 Uiso 1 1 calc R U . . .
H22B H 0.455610 0.317730 0.741939 0.060 Uiso 1 1 calc R U . . .
H22C H 0.346349 0.294621 0.755106 0.060 Uiso 1 1 calc R U . . .
C23 C 0.3197(3) 0.45117(12) 0.5443(3) 0.0368(8) Uani 1 1 d . . . . .
C24 C 0.2913(3) 0.46165(13) 0.4439(3) 0.0450(9) Uani 1 1 d . . . . .
C25 C 0.1863(4) 0.45696(17) 0.4138(3) 0.0636(14) Uani 1 1 d . . . . .
H25A H 0.166912 0.426563 0.415995 0.095 Uiso 1 1 calc R U . . .
H25B H 0.178189 0.467635 0.349308 0.095 Uiso 1 1 calc R U . . .
H25C H 0.141718 0.473467 0.455507 0.095 Uiso 1 1 calc R U . . .
C26 C 0.3705(4) 0.47589(15) 0.3874(3) 0.0564(12) Uani 1 1 d . . . . .
H26A H 0.356548 0.483342 0.323692 0.068 Uiso 1 1 calc R U . . .
H26B H 0.438816 0.478200 0.412411 0.068 Uiso 1 1 calc R U . . .
S1A S 0.64105(6) 0.27157(3) 0.42742(5) 0.02823(18) Uani 1 1 d . . . . .
S2A S 0.73217(6) 0.32482(3) 0.40512(5) 0.02968(18) Uani 1 1 d . . . . .
O1A O 0.86259(19) 0.13252(8) 0.62693(17) 0.0382(6) Uani 1 1 d . . . . .
O2A O 0.7466(2) 0.08714(12) 0.6831(3) 0.0752(11) Uani 1 1 d . . . . .
O3A O 0.74108(17) 0.42698(8) 0.75198(15) 0.0315(5) Uani 1 1 d . . . . .
O4A O 0.89142(19) 0.46330(9) 0.75803(18) 0.0408(6) Uani 1 1 d . . . . .
N1A N 0.7108(2) 0.23409(9) 0.48812(18) 0.0275(6) Uani 1 1 d . . . . .
N2A N 0.7354(2) 0.35445(9) 0.50480(19) 0.0286(6) Uani 1 1 d . . . . .
C1A C 1.0182(3) 0.08023(16) 0.6870(3) 0.0572(12) Uani 1 1 d . . . . .
H1AA H 1.031394 0.103953 0.646933 0.069 Uiso 1 1 calc R U . . .
H1AB H 1.073993 0.063387 0.710779 0.069 Uiso 1 1 calc R U . . .
C2A C 0.9225(3) 0.07067(13) 0.7095(3) 0.0402(9) Uani 1 1 d . . . . .
C3A C 0.8931(4) 0.03272(14) 0.7673(3) 0.0514(11) Uani 1 1 d . . . . .
H3AA H 0.955416 0.016572 0.785172 0.077 Uiso 1 1 calc R U . . .
H3AB H 0.846468 0.014186 0.730556 0.077 Uiso 1 1 calc R U . . .
H3AC H 0.858237 0.042475 0.824054 0.077 Uiso 1 1 calc R U . . .
C4A C 0.8345(3) 0.09682(13) 0.6727(3) 0.0400(9) Uani 1 1 d . . . . .
C5A C 0.7824(3) 0.15632(12) 0.5758(2) 0.0312(7) Uani 1 1 d . . . . .
H5A H 0.724487 0.136656 0.557165 0.037 Uiso 1 1 calc R U . . .
C6A C 0.7419(3) 0.19315(12) 0.6341(2) 0.0320(7) Uani 1 1 d . . . . .
H6AA H 0.800638 0.211437 0.654788 0.038 Uiso 1 1 calc R U . . .
H6AB H 0.709002 0.181501 0.691052 0.038 Uiso 1 1 calc R U . . .
C7A C 0.6629(3) 0.22088(12) 0.5793(2) 0.0309(7) Uani 1 1 d . . . . .
C8A C 0.7620(2) 0.20105(11) 0.4279(2) 0.0279(7) Uani 1 1 d . . . . .
C9A C 0.8339(3) 0.17361(12) 0.4900(2) 0.0315(7) Uani 1 1 d . . . . .
H9AA H 0.859943 0.149270 0.452443 0.038 Uiso 1 1 calc R U . . .
H9AB H 0.894117 0.191204 0.509952 0.038 Uiso 1 1 calc R U . . .
C10A C 0.5601(3) 0.19656(13) 0.5670(3) 0.0368(8) Uani 1 1 d . . . . .
H10D H 0.573500 0.167826 0.541878 0.055 Uiso 1 1 calc R U . . .
H10E H 0.514760 0.212327 0.523294 0.055 Uiso 1 1 calc R U . . .
H10F H 0.526619 0.194033 0.628059 0.055 Uiso 1 1 calc R U . . .
C11A C 0.6410(3) 0.26087(12) 0.6377(2) 0.0369(8) Uani 1 1 d . . . . .
H11D H 0.702279 0.279372 0.639125 0.055 Uiso 1 1 calc R U . . .
H11E H 0.624133 0.252344 0.702015 0.055 Uiso 1 1 calc R U . . .
H11F H 0.582603 0.276568 0.609638 0.055 Uiso 1 1 calc R U . . .
C12A C 0.8308(3) 0.22395(12) 0.3568(2) 0.0339(8) Uani 1 1 d . . . . .
H12D H 0.787389 0.240007 0.311938 0.051 Uiso 1 1 calc R U . . .
H12E H 0.871634 0.202640 0.322888 0.051 Uiso 1 1 calc R U . . .
H12F H 0.877317 0.243832 0.390065 0.051 Uiso 1 1 calc R U . . .
C13A C 0.6842(3) 0.17297(12) 0.3731(2) 0.0324(7) Uani 1 1 d . . . . .
H13D H 0.643824 0.155951 0.417398 0.049 Uiso 1 1 calc R U . . .
H13E H 0.721419 0.153687 0.331092 0.049 Uiso 1 1 calc R U . . .
H13F H 0.637579 0.191367 0.335967 0.049 Uiso 1 1 calc R U . . .
C14A C 0.8418(2) 0.36108(11) 0.5462(2) 0.0284(7) Uani 1 1 d . . . . .
C15A C 0.8297(2) 0.37832(11) 0.6468(2) 0.0289(7) Uani 1 1 d . . . . .
H15C H 0.803097 0.354982 0.687052 0.035 Uiso 1 1 calc R U . . .
H15D H 0.898560 0.386698 0.671992 0.035 Uiso 1 1 calc R U . . .
C16A C 0.7577(2) 0.41654(11) 0.6530(2) 0.0292(7) Uani 1 1 d . . . . .
H16A H 0.786276 0.441802 0.618695 0.035 Uiso 1 1 calc R U . . .
C17A C 0.6524(2) 0.40435(11) 0.6140(2) 0.0294(7) Uani 1 1 d . . . . .
H17C H 0.605643 0.429388 0.618643 0.035 Uiso 1 1 calc R U . . .
H17D H 0.623612 0.380940 0.652636 0.035 Uiso 1 1 calc R U . . .
C18A C 0.6558(2) 0.38959(11) 0.5109(2) 0.0282(7) Uani 1 1 d . . . . .
C19A C 0.8973(3) 0.31794(12) 0.5536(3) 0.0353(8) Uani 1 1 d . . . . .
H19D H 0.850513 0.296463 0.579783 0.053 Uiso 1 1 calc R U . . .
H19E H 0.958327 0.320875 0.594904 0.053 Uiso 1 1 calc R U . . .
H19F H 0.918870 0.308793 0.491014 0.053 Uiso 1 1 calc R U . . .
C20A C 0.9096(3) 0.39150(13) 0.4889(3) 0.0373(8) Uani 1 1 d . . . . .
H20D H 0.908723 0.382466 0.422904 0.056 Uiso 1 1 calc R U . . .
H20E H 0.980711 0.390621 0.513709 0.056 Uiso 1 1 calc R U . . .
H20F H 0.882821 0.420848 0.493540 0.056 Uiso 1 1 calc R U . . .
C21A C 0.6744(3) 0.42752(12) 0.4442(2) 0.0361(8) Uani 1 1 d . . . . .
H21D H 0.737201 0.442839 0.464149 0.054 Uiso 1 1 calc R U . . .
H21E H 0.615295 0.447147 0.445902 0.054 Uiso 1 1 calc R U . . .
H21F H 0.682694 0.416758 0.380026 0.054 Uiso 1 1 calc R U . . .
C22A C 0.5491(2) 0.37096(12) 0.4867(3) 0.0342(8) Uani 1 1 d . . . . .
H22D H 0.545694 0.363605 0.419778 0.051 Uiso 1 1 calc R U . . .
H22E H 0.495800 0.392276 0.500634 0.051 Uiso 1 1 calc R U . . .
H22F H 0.537645 0.345074 0.524345 0.051 Uiso 1 1 calc R U . . .
C23A C 0.8157(3) 0.44974(11) 0.7965(2) 0.0320(7) Uani 1 1 d . . . . .
C24A C 0.7953(3) 0.45558(12) 0.8989(3) 0.0394(9) Uani 1 1 d . . . . .
C25A C 0.8786(4) 0.47821(17) 0.9531(3) 0.0572(12) Uani 1 1 d . . . . .
H25D H 0.942643 0.461531 0.950295 0.086 Uiso 1 1 calc R U . . .
H25E H 0.858016 0.481261 1.018784 0.086 Uiso 1 1 calc R U . . .
H25F H 0.889735 0.506716 0.925872 0.086 Uiso 1 1 calc R U . . .
C26A C 0.7082(4) 0.44206(14) 0.9363(3) 0.0536(11) Uani 1 1 d . . . . .
H26C H 0.696032 0.446583 1.001180 0.064 Uiso 1 1 calc R U . . .
H26D H 0.657918 0.427817 0.898177 0.064 Uiso 1 1 calc R U . . .

loop_
_atom_site_aniso_label
_atom_site_aniso_U_11
_atom_site_aniso_U_22
_atom_site_aniso_U_33
_atom_site_aniso_U_23
_atom_site_aniso_U_13
_atom_site_aniso_U_12
S1 0.0264(4) 0.0407(5) 0.0263(4) 0.0005(3) 0.0024(3) 0.0018(3)
S2 0.0308(4) 0.0431(5) 0.0264(4) 0.0005(4) -0.0019(3) -0.0004(4)
O1 0.0330(13) 0.0525(18) 0.0582(18) -0.0101(14) 0.0159(12) 0.0048(12)
O2 0.0485(19) 0.106(3) 0.094(3) -0.053(2) 0.0121(18) -0.0050(19)
O3 0.0351(13) 0.0413(15) 0.0327(13) 0.0054(11) -0.0038(10) -0.0019(11)
O4 0.0342(13) 0.0514(17) 0.0462(16) 0.0106(13) 0.0004(11) -0.0011(12)
N1 0.0294(14) 0.0377(16) 0.0223(14) 0.0021(12) -0.0026(11) 0.0044(12)
N2 0.0249(13) 0.0377(17) 0.0315(15) 0.0038(13) 0.0014(11) 0.0027(12)
C1 0.087(4) 0.077(4) 0.076(4) -0.021(3) 0.031(3) 0.001(3)
C2 0.047(2) 0.049(3) 0.057(3) 0.001(2) 0.021(2) 0.008(2)
C3 0.038(3) 0.136(6) 0.159(7) -0.065(5) 0.008(3) 0.020(3)
C4 0.040(2) 0.059(3) 0.045(2) -0.011(2) 0.0078(17) 0.000(2)
C5 0.0249(16) 0.047(2) 0.040(2) -0.0056(17) 0.0064(14) 0.0048(15)
C6 0.0360(18) 0.050(2) 0.0260(18) -0.0032(16) 0.0055(14) 0.0023(17)
C7 0.0285(16) 0.042(2) 0.0249(16) 0.0005(15) -0.0032(13) 0.0031(15)
C8 0.0278(16) 0.038(2) 0.0270(17) 0.0054(15) -0.0034(13) 0.0030(15)
C9 0.0250(16) 0.047(2) 0.039(2) 0.0027(17) -0.0023(14) 0.0069(16)
C10 0.0289(17) 0.051(2) 0.0354(19) -0.0055(17) -0.0046(14) 0.0031(16)
C11 0.045(2) 0.048(2) 0.0277(18) 0.0059(16) -0.0065(15) 0.0040(18)
C12 0.0341(18) 0.047(2) 0.0276(18) 0.0080(16) 0.0017(14) -0.0002(16)
C13 0.0307(17) 0.051(2) 0.0297(18) 0.0053(16) -0.0069(14) 0.0021(16)
C14 0.0279(16) 0.038(2) 0.0319(18) -0.0010(15) 0.0015(13) 0.0044(14)
C15 0.0284(16) 0.0345(19) 0.0358(19) 0.0022(15) -0.0020(14) 0.0054(14)
C16 0.0336(18) 0.039(2) 0.0279(17) -0.0016(15) -0.0022(14) 0.0013(15)
C17 0.0297(17) 0.040(2) 0.0295(18) 0.0009(15) 0.0006(13) 0.0041(15)
C18 0.0241(16) 0.044(2) 0.0311(18) 0.0024(15) -0.0013(13) 0.0021(15)
C19 0.0287(17) 0.049(2) 0.044(2) 0.0048(18) 0.0070(15) 0.0047(16)
C20 0.040(2) 0.045(2) 0.044(2) -0.0071(18) 0.0033(16) 0.0007(18)
C21 0.0286(17) 0.057(3) 0.040(2) -0.0006(18) -0.0063(15) -0.0030(17)
C22 0.0274(17) 0.048(2) 0.044(2) 0.0074(18) 0.0028(15) 0.0071(16)
C23 0.0382(19) 0.034(2) 0.039(2) 0.0063(16) 0.0041(15) 0.0043(16)
C24 0.053(2) 0.038(2) 0.044(2) 0.0088(18) -0.0050(18) 0.0004(18)
C25 0.067(3) 0.067(3) 0.057(3) 0.024(2) -0.021(2) -0.019(3)
C26 0.062(3) 0.068(3) 0.039(2) 0.020(2) 0.007(2) 0.004(2)
S1A 0.0260(4) 0.0350(4) 0.0236(4) -0.0003(3) -0.0014(3) 0.0018(3)
S2A 0.0295(4) 0.0369(5) 0.0227(4) -0.0010(3) 0.0015(3) -0.0002(3)
O1A 0.0355(13) 0.0403(15) 0.0384(14) 0.0042(11) -0.0094(10) 0.0067(11)
O2A 0.0416(17) 0.093(3) 0.092(3) 0.055(2) -0.0013(16) -0.0010(17)
O3A 0.0316(12) 0.0382(14) 0.0248(12) -0.0054(10) 0.0007(9) -0.0038(10)
O4A 0.0372(14) 0.0475(16) 0.0376(14) -0.0016(12) -0.0018(11) -0.0081(12)
N1A 0.0266(13) 0.0331(15) 0.0228(13) 0.0000(11) 0.0018(10) 0.0045(12)
N2A 0.0224(13) 0.0340(16) 0.0293(14) -0.0063(12) -0.0035(10) 0.0024(11)
C1A 0.043(2) 0.058(3) 0.070(3) 0.005(2) -0.013(2) 0.012(2)
C2A 0.048(2) 0.039(2) 0.0336(19) -0.0038(16) -0.0035(16) 0.0114(17)
C3A 0.068(3) 0.046(2) 0.041(2) 0.0038(19) 0.002(2) 0.015(2)
C4A 0.038(2) 0.050(2) 0.0315(19) 0.0052(17) -0.0019(15) 0.0085(18)
C5A 0.0264(16) 0.0359(19) 0.0310(18) 0.0026(15) -0.0045(13) 0.0063(14)
C6A 0.0328(17) 0.042(2) 0.0217(16) 0.0008(14) -0.0012(13) 0.0039(15)
C7A 0.0280(16) 0.038(2) 0.0262(17) -0.0029(14) 0.0010(13) 0.0036(14)
C8A 0.0263(15) 0.0325(18) 0.0250(16) -0.0033(14) 0.0016(12) 0.0028(14)
C9A 0.0269(16) 0.0371(19) 0.0306(18) -0.0008(15) 0.0006(13) 0.0061(14)
C10A 0.0280(17) 0.050(2) 0.0328(19) 0.0046(16) 0.0037(14) 0.0016(16)
C11A 0.043(2) 0.043(2) 0.0249(17) -0.0039(15) 0.0080(14) 0.0072(17)
C12A 0.0316(17) 0.042(2) 0.0282(17) -0.0027(15) 0.0076(13) 0.0025(15)
C13A 0.0335(17) 0.039(2) 0.0251(17) -0.0062(15) 0.0008(13) 0.0000(15)
C14A 0.0224(15) 0.0392(19) 0.0237(16) -0.0005(14) 0.0018(12) -0.0007(14)
C15A 0.0247(15) 0.0377(19) 0.0243(16) -0.0005(14) -0.0026(12) 0.0004(14)
C16A 0.0290(16) 0.0350(19) 0.0237(16) -0.0019(14) 0.0011(12) -0.0012(14)
C17A 0.0249(15) 0.0311(18) 0.0322(18) -0.0027(14) 0.0016(13) 0.0018(14)
C18A 0.0236(15) 0.0304(18) 0.0304(17) -0.0028(14) -0.0016(12) 0.0020(13)
C19A 0.0262(16) 0.044(2) 0.0356(19) -0.0021(16) -0.0002(14) 0.0059(15)
C20A 0.0274(17) 0.049(2) 0.0360(19) -0.0005(17) 0.0035(14) -0.0031(16)
C21A 0.0365(18) 0.041(2) 0.0306(18) 0.0033(16) -0.0042(14) 0.0019(16)
C22A 0.0244(16) 0.042(2) 0.0364(19) -0.0074(16) -0.0031(13) 0.0027(15)
C23A 0.0363(18) 0.0320(19) 0.0276(17) -0.0024(14) -0.0027(14) 0.0006(15)
C24A 0.048(2) 0.037(2) 0.0335(19) -0.0096(16) -0.0013(16) 0.0032(17)
C25A 0.059(3) 0.076(3) 0.036(2) -0.022(2) -0.0064(19) -0.002(2)
C26A 0.075(3) 0.051(3) 0.035(2) -0.0063(19) 0.011(2) -0.011(2)

loop_
_atom_type_symbol
_atom_type_description
_atom_type_scat_dispersion_real
_atom_type_scat_dispersion_imag
_atom_type_scat_source
C C 0.0181 0.0091 'International Tables Vol C Tables 4.2.6.8 and 6.1.1.4'
H H 0.0000 0.0000 'International Tables Vol C Tables 4.2.6.8 and 6.1.1.4'
N N 0.0311 0.0180 'International Tables Vol C Tables 4.2.6.8 and 6.1.1.4'
O O 0.0492 0.0322 'International Tables Vol C Tables 4.2.6.8 and 6.1.1.4'
S S 0.3331 0.5567 'International Tables Vol C Tables 4.2.6.8 and 6.1.1.4'

loop_
_exptl_crystal_face_index_h
_exptl_crystal_face_index_k
_exptl_crystal_face_index_l
_exptl_crystal_face_perp_dist
0 -1 0 0.0038
0 1 0 0.0038
0 0 1 0.0958
0 0 -1 0.0958
-1 -1 0 0.0078
1 1 0 0.0078

loop_
_geom_angle_atom_site_label_1
_geom_angle_atom_site_label_2
_geom_angle_atom_site_label_3
_geom_angle
_geom_angle_site_symmetry_1
_geom_angle_site_symmetry_3
_geom_angle_publ_flag
N1 S1 S2 109.02(11) . . ?
N2 S2 S1 108.58(11) . . ?
C4 O1 C5 119.3(3) . . ?
C23 O3 C16 117.1(3) . . ?
C7 N1 S1 114.4(2) . . ?
C8 N1 S1 114.5(2) . . ?
C8 N1 C7 119.9(3) . . ?
C14 N2 S2 115.6(2) . . ?
C14 N2 C18 120.1(3) . . ?
C18 N2 S2 114.5(2) . . ?
H1A C1 H1B 109.5 . . ?
H1A C1 H1C 109.5 . . ?
H1B C1 H1C 109.5 . . ?
C2 C1 H1A 109.5 . . ?
C2 C1 H1B 109.5 . . ?
C2 C1 H1C 109.5 . . ?
C1 C2 C4 116.6(4) . . ?
C3 C2 C1 123.8(5) . . ?
C3 C2 C4 119.5(5) . . ?
C2 C3 H3A 120.0 . . ?
C2 C3 H3B 120.0 . . ?
H3A C3 H3B 120.0 . . ?
O1 C4 C2 112.9(4) . . ?
O2 C4 O1 122.2(4) . . ?
O2 C4 C2 124.7(4) . . ?
O1 C5 H5 110.4 . . ?
O1 C5 C6 111.0(3) . . ?
O1 C5 C9 104.5(3) . . ?
C6 C5 H5 110.4 . . ?
C6 C5 C9 109.9(3) . . ?
C9 C5 H5 110.4 . . ?
C5 C6 H6A 109.1 . . ?
C5 C6 H6B 109.1 . . ?
C5 C6 C7 112.4(3) . . ?
H6A C6 H6B 107.9 . . ?
C7 C6 H6A 109.1 . . ?
C7 C6 H6B 109.1 . . ?
N1 C7 C6 107.5(3) . . ?
N1 C7 C10 113.7(3) . . ?
N1 C7 C11 108.9(3) . . ?
C10 C7 C6 110.9(3) . . ?
C11 C7 C6 108.3(3) . . ?
C11 C7 C10 107.5(3) . . ?
N1 C8 C9 108.5(3) . . ?
N1 C8 C12 113.2(3) . . ?
N1 C8 C13 109.2(3) . . ?
C9 C8 C12 111.2(3) . . ?
C9 C8 C13 106.4(3) . . ?
C12 C8 C13 108.1(3) . . ?
C5 C9 C8 113.7(3) . . ?
C5 C9 H9A 108.8 . . ?
C5 C9 H9B 108.8 . . ?
C8 C9 H9A 108.8 . . ?
C8 C9 H9B 108.8 . . ?
H9A C9 H9B 107.7 . . ?
C7 C10 H10A 109.5 . . ?
C7 C10 H10B 109.5 . . ?
C7 C10 H10C 109.5 . . ?
H10A C10 H10B 109.5 . . ?
H10A C10 H10C 109.5 . . ?
H10B C10 H10C 109.5 . . ?
C7 C11 H11A 109.5 . . ?
C7 C11 H11B 109.5 . . ?
C7 C11 H11C 109.5 . . ?
H11A C11 H11B 109.5 . . ?
H11A C11 H11C 109.5 . . ?
H11B C11 H11C 109.5 . . ?
C8 C12 H12A 109.5 . . ?
C8 C12 H12B 109.5 . . ?
C8 C12 H12C 109.5 . . ?
H12A C12 H12B 109.5 . . ?
H12A C12 H12C 109.5 . . ?
H12B C12 H12C 109.5 . . ?
C8 C13 H13A 109.5 . . ?
C8 C13 H13B 109.5 . . ?
C8 C13 H13C 109.5 . . ?
H13A C13 H13B 109.5 . . ?
H13A C13 H13C 109.5 . . ?
H13B C13 H13C 109.5 . . ?
N2 C14 C15 108.1(3) . . ?
N2 C14 C19 109.0(3) . . ?
N2 C14 C20 114.1(3) . . ?
C19 C14 C15 106.9(3) . . ?
C19 C14 C20 107.7(3) . . ?
C20 C14 C15 110.9(3) . . ?
C14 C15 H15A 108.9 . . ?
C14 C15 H15B 108.9 . . ?
H15A C15 H15B 107.8 . . ?
C16 C15 C14 113.2(3) . . ?
C16 C15 H15A 108.9 . . ?
C16 C15 H15B 108.9 . . ?
O3 C16 C15 105.2(3) . . ?
O3 C16 H16 110.6 . . ?
O3 C16 C17 110.4(3) . . ?
C15 C16 H16 110.6 . . ?
C15 C16 C17 109.4(3) . . ?
C17 C16 H16 110.6 . . ?
C16 C17 H17A 108.9 . . ?
C16 C17 H17B 108.9 . . ?
C16 C17 C18 113.5(3) . . ?
H17A C17 H17B 107.7 . . ?
C18 C17 H17A 108.9 . . ?
C18 C17 H17B 108.9 . . ?
N2 C18 C17 108.1(3) . . ?
N2 C18 C21 113.3(3) . . ?
N2 C18 C22 109.6(3) . . ?
C17 C18 C21 110.2(3) . . ?
C22 C18 C17 107.7(3) . . ?
C22 C18 C21 107.8(3) . . ?
C14 C19 H19A 109.5 . . ?
C14 C19 H19B 109.5 . . ?
C14 C19 H19C 109.5 . . ?
H19A C19 H19B 109.5 . . ?
H19A C19 H19C 109.5 . . ?
H19B C19 H19C 109.5 . . ?
C14 C20 H20A 109.5 . . ?
C14 C20 H20B 109.5 . . ?
C14 C20 H20C 109.5 . . ?
H20A C20 H20B 109.5 . . ?
H20A C20 H20C 109.5 . . ?
H20B C20 H20C 109.5 . . ?
C18 C21 H21A 109.5 . . ?
C18 C21 H21B 109.5 . . ?
C18 C21 H21C 109.5 . . ?
H21A C21 H21B 109.5 . . ?
H21A C21 H21C 109.5 . . ?
H21B C21 H21C 109.5 . . ?
C18 C22 H22A 109.5 . . ?
C18 C22 H22B 109.5 . . ?
C18 C22 H22C 109.5 . . ?
H22A C22 H22B 109.5 . . ?
H22A C22 H22C 109.5 . . ?
H22B C22 H22C 109.5 . . ?
O3 C23 C24 111.6(3) . . ?
O4 C23 O3 123.6(3) . . ?
O4 C23 C24 124.8(3) . . ?
C25 C24 C23 118.6(4) . . ?
C26 C24 C23 116.6(4) . . ?
C26 C24 C25 124.8(4) . . ?
C24 C25 H25A 109.5 . . ?
C24 C25 H25B 109.5 . . ?
C24 C25 H25C 109.5 . . ?
H25A C25 H25B 109.5 . . ?
H25A C25 H25C 109.5 . . ?
H25B C25 H25C 109.5 . . ?
C24 C26 H26A 120.0 . . ?
C24 C26 H26B 120.0 . . ?
H26A C26 H26B 120.0 . . ?
N1A S1A S2A 109.24(10) . . ?
N2A S2A S1A 108.40(11) . . ?
C4A O1A C5A 117.8(3) . . ?
C23A O3A C16A 116.9(3) . . ?
C7A N1A S1A 113.7(2) . . ?
C8A N1A S1A 114.6(2) . . ?
C8A N1A C7A 119.8(3) . . ?
C14A N2A S2A 114.4(2) . . ?
C14A N2A C18A 120.0(3) . . ?
C18A N2A S2A 115.9(2) . . ?
H1AA C1A H1AB 120.0 . . ?
C2A C1A H1AA 120.0 . . ?
C2A C1A H1AB 120.0 . . ?
C1A C2A C3A 124.2(4) . . ?
C1A C2A C4A 120.5(4) . . ?
C4A C2A C3A 115.2(4) . . ?
C2A C3A H3AA 109.5 . . ?
C2A C3A H3AB 109.5 . . ?
C2A C3A H3AC 109.5 . . ?
H3AA C3A H3AB 109.5 . . ?
H3AA C3A H3AC 109.5 . . ?
H3AB C3A H3AC 109.5 . . ?
O1A C4A C2A 114.3(3) . . ?
O2A C4A O1A 122.6(4) . . ?
O2A C4A C2A 123.1(4) . . ?
O1A C5A H5A 110.2 . . ?
O1A C5A C6A 111.2(3) . . ?
O1A C5A C9A 105.4(3) . . ?
C6A C5A H5A 110.2 . . ?
C9A C5A H5A 110.2 . . ?
C9A C5A C6A 109.6(3) . . ?
C5A C6A H6AA 109.1 . . ?
C5A C6A H6AB 109.1 . . ?
C5A C6A C7A 112.3(3) . . ?
H6AA C6A H6AB 107.9 . . ?
C7A C6A H6AA 109.1 . . ?
C7A C6A H6AB 109.1 . . ?
N1A C7A C6A 108.1(3) . . ?
N1A C7A C10A 113.9(3) . . ?
N1A C7A C11A 109.2(3) . . ?
C10A C7A C6A 110.3(3) . . ?
C11A C7A C6A 108.0(3) . . ?
C11A C7A C10A 107.2(3) . . ?
N1A C8A C9A 108.9(3) . . ?
N1A C8A C12A 108.9(3) . . ?
N1A C8A C13A 112.8(3) . . ?
C9A C8A C12A 106.6(3) . . ?
C9A C8A C13A 111.2(3) . . ?
C12A C8A C13A 108.2(3) . . ?
C5A C9A C8A 113.3(3) . . ?
C5A C9A H9AA 108.9 . . ?
C5A C9A H9AB 108.9 . . ?
C8A C9A H9AA 108.9 . . ?
C8A C9A H9AB 108.9 . . ?
H9AA C9A H9AB 107.7 . . ?
C7A C10A H10D 109.5 . . ?
C7A C10A H10E 109.5 . . ?
C7A C10A H10F 109.5 . . ?
H10D C10A H10E 109.5 . . ?
H10D C10A H10F 109.5 . . ?
H10E C10A H10F 109.5 . . ?
C7A C11A H11D 109.5 . . ?
C7A C11A H11E 109.5 . . ?
C7A C11A H11F 109.5 . . ?
H11D C11A H11E 109.5 . . ?
H11D C11A H11F 109.5 . . ?
H11E C11A H11F 109.5 . . ?
C8A C12A H12D 109.5 . . ?
C8A C12A H12E 109.5 . . ?
C8A C12A H12F 109.5 . . ?
H12D C12A H12E 109.5 . . ?
H12D C12A H12F 109.5 . . ?
H12E C12A H12F 109.5 . . ?
C8A C13A H13D 109.5 . . ?
C8A C13A H13E 109.5 . . ?
C8A C13A H13F 109.5 . . ?
H13D C13A H13E 109.5 . . ?
H13D C13A H13F 109.5 . . ?
H13E C13A H13F 109.5 . . ?
N2A C14A C15A 107.8(2) . . ?
N2A C14A C19A 109.5(3) . . ?
N2A C14A C20A 113.9(3) . . ?
C19A C14A C15A 107.3(3) . . ?
C19A C14A C20A 107.9(3) . . ?
C20A C14A C15A 110.3(3) . . ?
C14A C15A H15C 108.8 . . ?
C14A C15A H15D 108.8 . . ?
H15C C15A H15D 107.7 . . ?
C16A C15A C14A 113.6(3) . . ?
C16A C15A H15C 108.8 . . ?
C16A C15A H15D 108.8 . . ?
O3A C16A C15A 109.3(3) . . ?
O3A C16A H16A 110.9 . . ?
O3A C16A C17A 105.3(2) . . ?
C15A C16A H16A 110.9 . . ?
C17A C16A C15A 109.4(3) . . ?
C17A C16A H16A 110.9 . . ?
C16A C17A H17C 109.0 . . ?
C16A C17A H17D 109.0 . . ?
C16A C17A C18A 112.7(3) . . ?
H17C C17A H17D 107.8 . . ?
C18A C17A H17C 109.0 . . ?
C18A C17A H17D 109.0 . . ?
N2A C18A C17A 107.6(3) . . ?
N2A C18A C21A 114.1(3) . . ?
N2A C18A C22A 109.1(3) . . ?
C21A C18A C17A 111.5(3) . . ?
C22A C18A C17A 106.8(3) . . ?
C22A C18A C21A 107.6(3) . . ?
C14A C19A H19D 109.5 . . ?
C14A C19A H19E 109.5 . . ?
C14A C19A H19F 109.5 . . ?
H19D C19A H19E 109.5 . . ?
H19D C19A H19F 109.5 . . ?
H19E C19A H19F 109.5 . . ?
C14A C20A H20D 109.5 . . ?
C14A C20A H20E 109.5 . . ?
C14A C20A H20F 109.5 . . ?
H20D C20A H20E 109.5 . . ?
H20D C20A H20F 109.5 . . ?
H20E C20A H20F 109.5 . . ?
C18A C21A H21D 109.5 . . ?
C18A C21A H21E 109.5 . . ?
C18A C21A H21F 109.5 . . ?
H21D C21A H21E 109.5 . . ?
H21D C21A H21F 109.5 . . ?
H21E C21A H21F 109.5 . . ?
C18A C22A H22D 109.5 . . ?
C18A C22A H22E 109.5 . . ?
C18A C22A H22F 109.5 . . ?
H22D C22A H22E 109.5 . . ?
H22D C22A H22F 109.5 . . ?
H22E C22A H22F 109.5 . . ?
O3A C23A C24A 112.6(3) . . ?
O4A C23A O3A 123.5(3) . . ?
O4A C23A C24A 123.9(3) . . ?
C25A C24A C23A 115.0(3) . . ?
C26A C24A C23A 121.2(4) . . ?
C26A C24A C25A 123.8(4) . . ?
C24A C25A H25D 109.5 . . ?
C24A C25A H25E 109.5 . . ?
C24A C25A H25F 109.5 . . ?
H25D C25A H25E 109.5 . . ?
H25D C25A H25F 109.5 . . ?
H25E C25A H25F 109.5 . . ?
C24A C26A H26C 120.0 . . ?
C24A C26A H26D 120.0 . . ?
H26C C26A H26D 120.0 . . ?

loop_
_geom_bond_atom_site_label_1
_geom_bond_atom_site_label_2
_geom_bond_distance
_geom_bond_site_symmetry_2
_geom_bond_publ_flag
S1 S2 2.0650(13) . ?
S1 N1 1.693(3) . ?
S2 N2 1.698(3) . ?
O1 C4 1.323(5) . ?
O1 C5 1.456(4) . ?
O2 C4 1.197(5) . ?
O3 C16 1.465(4) . ?
O3 C23 1.349(4) . ?
O4 C23 1.206(5) . ?
N1 C7 1.508(4) . ?
N1 C8 1.502(4) . ?
N2 C14 1.502(4) . ?
N2 C18 1.503(4) . ?
C1 H1A 0.9800 . ?
C1 H1B 0.9800 . ?
C1 H1C 0.9800 . ?
C1 C2 1.427(7) . ?
C2 C3 1.357(7) . ?
C2 C4 1.480(6) . ?
C3 H3A 0.9500 . ?
C3 H3B 0.9500 . ?
C5 H5 1.0000 . ?
C5 C6 1.508(5) . ?
C5 C9 1.508(5) . ?
C6 H6A 0.9900 . ?
C6 H6B 0.9900 . ?
C6 C7 1.540(5) . ?
C7 C10 1.536(5) . ?
C7 C11 1.530(5) . ?
C8 C9 1.526(5) . ?
C8 C12 1.536(5) . ?
C8 C13 1.537(5) . ?
C9 H9A 0.9900 . ?
C9 H9B 0.9900 . ?
C10 H10A 0.9800 . ?
C10 H10B 0.9800 . ?
C10 H10C 0.9800 . ?
C11 H11A 0.9800 . ?
C11 H11B 0.9800 . ?
C11 H11C 0.9800 . ?
C12 H12A 0.9800 . ?
C12 H12B 0.9800 . ?
C12 H12C 0.9800 . ?
C13 H13A 0.9800 . ?
C13 H13B 0.9800 . ?
C13 H13C 0.9800 . ?
C14 C15 1.535(5) . ?
C14 C19 1.530(5) . ?
C14 C20 1.534(5) . ?
C15 H15A 0.9900 . ?
C15 H15B 0.9900 . ?
C15 C16 1.506(5) . ?
C16 H16 1.0000 . ?
C16 C17 1.513(5) . ?
C17 H17A 0.9900 . ?
C17 H17B 0.9900 . ?
C17 C18 1.538(5) . ?
C18 C21 1.540(5) . ?
C18 C22 1.522(5) . ?
C19 H19A 0.9800 . ?
C19 H19B 0.9800 . ?
C19 H19C 0.9800 . ?
C20 H20A 0.9800 . ?
C20 H20B 0.9800 . ?
C20 H20C 0.9800 . ?
C21 H21A 0.9800 . ?
C21 H21B 0.9800 . ?
C21 H21C 0.9800 . ?
C22 H22A 0.9800 . ?
C22 H22B 0.9800 . ?
C22 H22C 0.9800 . ?
C23 C24 1.505(5) . ?
C24 C25 1.425(6) . ?
C24 C26 1.385(6) . ?
C25 H25A 0.9800 . ?
C25 H25B 0.9800 . ?
C25 H25C 0.9800 . ?
C26 H26A 0.9500 . ?
C26 H26B 0.9500 . ?
S1A S2A 2.0623(12) . ?
S1A N1A 1.702(3) . ?
S2A N2A 1.691(3) . ?
O1A C4A 1.341(5) . ?
O1A C5A 1.459(4) . ?
O2A C4A 1.188(5) . ?
O3A C16A 1.464(4) . ?
O3A C23A 1.347(4) . ?
O4A C23A 1.206(4) . ?
N1A C7A 1.504(4) . ?
N1A C8A 1.499(4) . ?
N2A C14A 1.503(4) . ?
N2A C18A 1.506(4) . ?
C1A H1AA 0.9500 . ?
C1A H1AB 0.9500 . ?
C1A C2A 1.318(6) . ?
C2A C3A 1.492(6) . ?
C2A C4A 1.489(5) . ?
C3A H3AA 0.9800 . ?
C3A H3AB 0.9800 . ?
C3A H3AC 0.9800 . ?
C5A H5A 1.0000 . ?
C5A C6A 1.514(5) . ?
C5A C9A 1.500(5) . ?
C6A H6AA 0.9900 . ?
C6A H6AB 0.9900 . ?
C6A C7A 1.541(5) . ?
C7A C10A 1.538(5) . ?
C7A C11A 1.526(5) . ?
C8A C9A 1.533(4) . ?
C8A C12A 1.535(5) . ?
C8A C13A 1.536(5) . ?
C9A H9AA 0.9900 . ?
C9A H9AB 0.9900 . ?
C10A H10D 0.9800 . ?
C10A H10E 0.9800 . ?
C10A H10F 0.9800 . ?
C11A H11D 0.9800 . ?
C11A H11E 0.9800 . ?
C11A H11F 0.9800 . ?
C12A H12D 0.9800 . ?
C12A H12E 0.9800 . ?
C12A H12F 0.9800 . ?
C13A H13D 0.9800 . ?
C13A H13E 0.9800 . ?
C13A H13F 0.9800 . ?
C14A C15A 1.539(4) . ?
C14A C19A 1.526(5) . ?
C14A C20A 1.535(5) . ?
C15A H15C 0.9900 . ?
C15A H15D 0.9900 . ?
C15A C16A 1.515(5) . ?
C16A H16A 1.0000 . ?
C16A C17A 1.511(4) . ?
C17A H17C 0.9900 . ?
C17A H17D 0.9900 . ?
C17A C18A 1.537(5) . ?
C18A C21A 1.537(5) . ?
C18A C22A 1.531(4) . ?
C19A H19D 0.9800 . ?
C19A H19E 0.9800 . ?
C19A H19F 0.9800 . ?
C20A H20D 0.9800 . ?
C20A H20E 0.9800 . ?
C20A H20F 0.9800 . ?
C21A H21D 0.9800 . ?
C21A H21E 0.9800 . ?
C21A H21F 0.9800 . ?
C22A H22D 0.9800 . ?
C22A H22E 0.9800 . ?
C22A H22F 0.9800 . ?
C23A C24A 1.496(5) . ?
C24A C25A 1.492(5) . ?
C24A C26A 1.322(6) . ?
C25A H25D 0.9800 . ?
C25A H25E 0.9800 . ?
C25A H25F 0.9800 . ?
C26A H26C 0.9500 . ?
C26A H26D 0.9500 . ?

loop_
_geom_hbond_atom_site_label_D
_geom_hbond_atom_site_label_H
_geom_hbond_atom_site_label_A
_geom_hbond_distance_DH
_geom_hbond_distance_HA
_geom_hbond_distance_DA
_geom_hbond_angle_DHA
_geom_hbond_site_symmetry_A
_geom_hbond_publ_flag
C3 H3A O2A 0.95 2.28 2.944(6) 126.3 . yes

loop_
_geom_torsion_atom_site_label_1
_geom_torsion_atom_site_label_2
_geom_torsion_atom_site_label_3
_geom_torsion_atom_site_label_4
_geom_torsion
_geom_torsion_site_symmetry_1
_geom_torsion_site_symmetry_2
_geom_torsion_site_symmetry_3
_geom_torsion_site_symmetry_4
_geom_torsion_publ_flag
S1 S2 N2 C14 92.8(2) . . . . ?
S1 S2 N2 C18 -121.2(2) . . . . ?
S1 N1 C7 C6 168.1(2) . . . . ?
S1 N1 C7 C10 -68.8(3) . . . . ?
S1 N1 C7 C11 51.0(3) . . . . ?
S1 N1 C8 C9 -169.9(2) . . . . ?
S1 N1 C8 C12 66.1(3) . . . . ?
S1 N1 C8 C13 -54.4(3) . . . . ?
S2 S1 N1 C7 -121.6(2) . . . . ?
S2 S1 N1 C8 94.5(2) . . . . ?
S2 N2 C14 C15 -167.2(2) . . . . ?
S2 N2 C14 C19 -51.4(3) . . . . ?
S2 N2 C14 C20 69.0(3) . . . . ?
S2 N2 C18 C17 167.6(2) . . . . ?
S2 N2 C18 C21 -70.0(4) . . . . ?
S2 N2 C18 C22 50.4(3) . . . . ?
O1 C5 C6 C7 -174.4(3) . . . . ?
O1 C5 C9 C8 176.8(3) . . . . ?
O3 C16 C17 C18 -173.4(3) . . . . ?
O3 C23 C24 C25 14.1(5) . . . . ?
O3 C23 C24 C26 -166.8(4) . . . . ?
O4 C23 C24 C25 -166.9(4) . . . . ?
O4 C23 C24 C26 12.2(6) . . . . ?
N1 C8 C9 C5 -49.8(4) . . . . ?
N2 C14 C15 C16 -52.3(4) . . . . ?
C1 C2 C4 O1 -167.1(4) . . . . ?
C1 C2 C4 O2 9.9(7) . . . . ?
C3 C2 C4 O1 16.9(7) . . . . ?
C3 C2 C4 O2 -166.1(6) . . . . ?
C4 O1 C5 C6 -97.9(4) . . . . ?
C4 O1 C5 C9 143.6(4) . . . . ?
C5 O1 C4 O2 14.3(7) . . . . ?
C5 O1 C4 C2 -168.7(3) . . . . ?
C5 C6 C7 N1 53.4(4) . . . . ?
C5 C6 C7 C10 -71.3(4) . . . . ?
C5 C6 C7 C11 170.9(3) . . . . ?
C6 C5 C9 C8 57.6(4) . . . . ?
C7 N1 C8 C9 48.3(4) . . . . ?
C7 N1 C8 C12 -75.7(4) . . . . ?
C7 N1 C8 C13 163.8(3) . . . . ?
C8 N1 C7 C6 -50.1(4) . . . . ?
C8 N1 C7 C10 73.0(4) . . . . ?
C8 N1 C7 C11 -167.2(3) . . . . ?
C9 C5 C6 C7 -59.3(4) . . . . ?
C12 C8 C9 C5 75.3(4) . . . . ?
C13 C8 C9 C5 -167.2(3) . . . . ?
C14 N2 C18 C17 -48.2(4) . . . . ?
C14 N2 C18 C21 74.3(4) . . . . ?
C14 N2 C18 C22 -165.3(3) . . . . ?
C14 C15 C16 O3 177.4(3) . . . . ?
C14 C15 C16 C17 58.8(4) . . . . ?
C15 C16 C17 C18 -58.1(4) . . . . ?
C16 O3 C23 O4 0.5(5) . . . . ?
C16 O3 C23 C24 179.5(3) . . . . ?
C16 C17 C18 N2 50.8(4) . . . . ?
C16 C17 C18 C21 -73.5(4) . . . . ?
C16 C17 C18 C22 169.2(3) . . . . ?
C18 N2 C14 C15 48.9(4) . . . . ?
C18 N2 C14 C19 164.8(3) . . . . ?
C18 N2 C14 C20 -74.9(4) . . . . ?
C19 C14 C15 C16 -169.5(3) . . . . ?
C20 C14 C15 C16 73.4(4) . . . . ?
C23 O3 C16 C15 162.9(3) . . . . ?
C23 O3 C16 C17 -79.2(4) . . . . ?
S1A S2A N2A C14A 120.8(2) . . . . ?
S1A S2A N2A C18A -92.9(2) . . . . ?
S1A N1A C7A C6A -170.5(2) . . . . ?
S1A N1A C7A C10A 66.5(3) . . . . ?
S1A N1A C7A C11A -53.3(3) . . . . ?
S1A N1A C8A C9A 172.0(2) . . . . ?
S1A N1A C8A C12A 56.1(3) . . . . ?
S1A N1A C8A C13A -64.1(3) . . . . ?
S2A S1A N1A C7A 122.5(2) . . . . ?
S2A S1A N1A C8A -94.5(2) . . . . ?
S2A N2A C14A C15A -166.2(2) . . . . ?
S2A N2A C14A C19A -49.8(3) . . . . ?
S2A N2A C14A C20A 71.1(3) . . . . ?
S2A N2A C18A C17A 165.3(2) . . . . ?
S2A N2A C18A C21A -70.4(3) . . . . ?
S2A N2A C18A C22A 49.9(3) . . . . ?
O1A C5A C6A C7A 175.8(3) . . . . ?
O1A C5A C9A C8A -178.3(3) . . . . ?
O3A C16A C17A C18A -176.5(3) . . . . ?
O3A C23A C24A C25A 176.4(3) . . . . ?
O3A C23A C24A C26A -4.8(5) . . . . ?
O4A C23A C24A C25A -2.6(6) . . . . ?
O4A C23A C24A C26A 176.3(4) . . . . ?
N1A C8A C9A C5A 50.6(4) . . . . ?
N2A C14A C15A C16A -50.8(4) . . . . ?
C1A C2A C4A O1A -8.0(6) . . . . ?
C1A C2A C4A O2A 172.3(5) . . . . ?
C3A C2A C4A O1A 175.3(3) . . . . ?
C3A C2A C4A O2A -4.4(6) . . . . ?
C4A O1A C5A C6A 96.6(4) . . . . ?
C4A O1A C5A C9A -144.7(3) . . . . ?
C5A O1A C4A O2A -9.9(6) . . . . ?
C5A O1A C4A C2A 170.4(3) . . . . ?
C5A C6A C7A N1A -52.6(4) . . . . ?
C5A C6A C7A C10A 72.5(4) . . . . ?
C5A C6A C7A C11A -170.6(3) . . . . ?
C6A C5A C9A C8A -58.6(4) . . . . ?
C7A N1A C8A C9A -47.5(4) . . . . ?
C7A N1A C8A C12A -163.3(3) . . . . ?
C7A N1A C8A C13A 76.5(4) . . . . ?
C8A N1A C7A C6A 48.6(4) . . . . ?
C8A N1A C7A C10A -74.3(4) . . . . ?
C8A N1A C7A C11A 165.9(3) . . . . ?
C9A C5A C6A C7A 59.7(4) . . . . ?
C12A C8A C9A C5A 167.9(3) . . . . ?
C13A C8A C9A C5A -74.4(4) . . . . ?
C14A N2A C18A C17A -50.4(4) . . . . ?
C14A N2A C18A C21A 73.8(4) . . . . ?
C14A N2A C18A C22A -165.8(3) . . . . ?
C14A C15A C16A O3A 172.8(3) . . . . ?
C14A C15A C16A C17A 58.0(4) . . . . ?
C15A C16A C17A C18A -59.2(4) . . . . ?
C16A O3A C23A O4A 3.6(5) . . . . ?
C16A O3A C23A C24A -175.3(3) . . . . ?
C16A C17A C18A N2A 53.2(4) . . . . ?
C16A C17A C18A C21A -72.6(4) . . . . ?
C16A C17A C18A C22A 170.2(3) . . . . ?
C18A N2A C14A C15A 49.0(4) . . . . ?
C18A N2A C14A C19A 165.5(3) . . . . ?
C18A N2A C14A C20A -73.7(4) . . . . ?
C19A C14A C15A C16A -168.6(3) . . . . ?
C20A C14A C15A C16A 74.2(3) . . . . ?
C23A O3A C16A C15A 80.0(4) . . . . ?
C23A O3A C16A C17A -162.5(3) . . . . ?

loop_
_exptl_oxdiff_crystal_face_indexfrac_h
_exptl_oxdiff_crystal_face_indexfrac_k
_exptl_oxdiff_crystal_face_indexfrac_l
_exptl_oxdiff_crystal_face_x
_exptl_oxdiff_crystal_face_y
_exptl_oxdiff_crystal_face_z
-0.0005 -1.0000 0.0005 -0.0168 0.0462 0.0057
0.0005 1.0000 -0.0005 0.0168 -0.0462 -0.0057
0.0004 0.0005 1.0001 -0.0190 -0.0199 0.1048
-0.0004 -0.0005 -1.0001 0.0190 0.0199 -0.1048
-1.0008 -0.9988 0.0003 0.0936 0.0832 0.0307
1.0008 0.9988 -0.0003 -0.0936 -0.0832 -0.0307
